data_7150223
loop_
_publ_author_name
'Ilioudis, Christos A.'
'Steed, Jonathan W.'

_publ_section_title
;
 Polyaza metacyclophanes as ditopic anion receptors.
;
_journal_issue 16
_journal_name_full 'Organic &amp; biomolecular chemistry'
_journal_page_first 2935
_journal_page_last 2945
_journal_paper_doi 10.1039/b506828b
_journal_volume 3
_journal_year 2005
_chemical_formula_sum 'C33.33 H37.33 Cl N3 O6 S3'
_chemical_formula_weight 707.58
_chemical_name_common 'Revised CIF'
_chemical_name_systematic
;
?
;
_space_group_IT_number 2
_symmetry_cell_setting triclinic
_symmetry_space_group_name_Hall '-P 1'
_symmetry_space_group_name_H-M 'P -1'
_atom_sites_solution_hydrogens geom
_atom_sites_solution_primary direct
_atom_sites_solution_secondary difmap
_audit_creation_method SHELXL-97
_cell_angle_alpha 108.817(5)
_cell_angle_beta 104.119(15)
_cell_angle_gamma 103.132(6)
_cell_formula_units_Z 2
_cell_length_a 10.0306(11)
_cell_length_b 13.5130(13)
_cell_length_c 14.3379(15)
_cell_measurement_temperature 120(2)
_cell_volume 1682.0(4)
_computing_cell_refinement Denzo-SMN
_computing_data_collection 'Nonius Collect'
_computing_data_reduction Denzo-SMN
_computing_molecular_graphics 'XSeed interface to POVRay'
_computing_publication_material 'CIFTAB (Sheldrick, 1997)'
_computing_structure_refinement 'SHELXL-97 (Sheldrick, 1997)'
_computing_structure_solution 'SHELXS-97 (Sheldrick, 1990)'
_diffrn_ambient_temperature 120(2)
_diffrn_measured_fraction_theta_full 0.696
_diffrn_measured_fraction_theta_max 0.696
_diffrn_measurement_device_type KappaCCD
_diffrn_measurement_method '2o phi scans'
_diffrn_radiation_monochromator graphite
_diffrn_radiation_source 'fine-focus sealed tube'
_diffrn_radiation_type MoK\a
_diffrn_radiation_wavelength 0.71073
_diffrn_reflns_av_R_equivalents 0.0519
_diffrn_reflns_av_sigmaI/netI 0.1111
_diffrn_reflns_limit_h_max 10
_diffrn_reflns_limit_h_min -11
_diffrn_reflns_limit_k_max 14
_diffrn_reflns_limit_k_min -16
_diffrn_reflns_limit_l_max 17
_diffrn_reflns_limit_l_min -16
_diffrn_reflns_number 8530
_diffrn_reflns_theta_full 26.00
_diffrn_reflns_theta_max 26.00
_diffrn_reflns_theta_min 3.20
_diffrn_standards_decay_% 0
_diffrn_standards_number 0
_exptl_absorpt_coefficient_mu 0.349
_exptl_absorpt_correction_T_max 0.9659
_exptl_absorpt_correction_T_min 0.9026
_exptl_absorpt_correction_type scalepack
_exptl_crystal_colour colourless
_exptl_crystal_density_diffrn 1.397
_exptl_crystal_density_method 'not measured'
_exptl_crystal_description block
_exptl_crystal_F_000 743
_exptl_crystal_size_max 0.30
_exptl_crystal_size_mid 0.20
_exptl_crystal_size_min 0.10
_refine_diff_density_max 0.496
_refine_diff_density_min -0.315
_refine_diff_density_rms 0.062
_refine_ls_extinction_method none
_refine_ls_goodness_of_fit_ref 1.033
_refine_ls_hydrogen_treatment mixed
_refine_ls_matrix_type full
_refine_ls_number_parameters 445
_refine_ls_number_reflns 4608
_refine_ls_number_restraints 6
_refine_ls_restrained_S_all 1.034
_refine_ls_R_factor_all 0.1009
_refine_ls_R_factor_gt 0.0619
_refine_ls_shift/su_max 0.000
_refine_ls_shift/su_mean 0.000
_refine_ls_structure_factor_coef Fsqd
_refine_ls_weighting_details 'calc w=1/[\s^2^(Fo^2^)+(0.0603P)^2^+0.6240P] where P=(Fo^2^+2Fc^2^)/3'
_refine_ls_weighting_scheme calc
_refine_ls_wR_factor_gt 0.1396
_refine_ls_wR_factor_ref 0.1598
_reflns_number_gt 3143
_reflns_number_total 4608
_reflns_threshold_expression >2sigma(I)
_cod_data_source_file b506828b.txt
_cod_data_source_block L1-TS3.CIF
_cod_original_cell_volume 1682.0(6)
_cod_original_sg_symbol_H-M P-1
_cod_database_code 7150223

loop_
_symmetry_equiv_pos_as_xyz
'x, y, z'
'-x, -y, -z'

loop_
_atom_site_label
_atom_site_type_symbol
_atom_site_fract_x
_atom_site_fract_y
_atom_site_fract_z
_atom_site_U_iso_or_equiv
_atom_site_adp_type
_atom_site_occupancy
_atom_site_symmetry_multiplicity
_atom_site_calc_flag
_atom_site_refinement_flags
_atom_site_disorder_assembly
_atom_site_disorder_group
S1 S 0.91122(13) 0.04756(9) 0.32595(9) 0.0299(3) Uani 1 1 d . . .
S2 S 0.45703(12) 0.19233(8) 0.13343(8) 0.0258(3) Uani 1 1 d . . .
S3 S 0.68462(13) 0.32838(9) -0.15713(9) 0.0292(3) Uani 1 1 d . . .
O1 O 1.0609(4) 0.1069(3) 0.3913(3) 0.0432(8) Uani 1 1 d . . .
O2 O 0.7981(4) 0.0671(3) 0.3671(2) 0.0395(8) Uani 1 1 d . . .
O3 O 0.4201(3) 0.1072(2) 0.1702(2) 0.0358(8) Uani 1 1 d . . .
O4 O 0.3573(3) 0.1903(3) 0.0417(2) 0.0390(8) Uani 1 1 d . . .
O5 O 0.5798(4) 0.3659(2) -0.1169(2) 0.0363(8) Uani 1 1 d . . .
O6 O 0.8192(3) 0.4058(2) -0.1425(3) 0.0401(8) Uani 1 1 d . . .
N1 N 0.8806(4) 0.0738(3) 0.2217(3) 0.0307(9) Uani 1 1 d . . .
N2 N 0.6065(4) 0.1894(3) 0.1082(3) 0.0272(8) Uani 1 1 d . . .
N3 N 0.7241(4) 0.2445(3) -0.1042(3) 0.0287(9) Uani 1 1 d . . .
C1 C 1.1271(5) 0.3420(4) 0.1552(4) 0.0407(12) Uani 1 1 d . . .
H1 H 1.1956 0.4134 0.2007 0.049 Uiso 1 1 calc R . .
C2 C 1.0443(5) 0.3232(4) 0.0551(4) 0.0327(10) Uani 1 1 d . . .
H2 H 1.0555 0.3825 0.0326 0.039 Uiso 1 1 calc R . .
C3 C 0.9448(5) 0.2192(3) -0.0132(3) 0.0270(10) Uani 1 1 d . . .
C4 C 0.9310(5) 0.1324(3) 0.0217(3) 0.0267(9) Uani 1 1 d . . .
H4 H 0.8655 0.0602 -0.0247 0.032 Uiso 1 1 calc R . .
C5 C 1.0121(5) 0.1511(4) 0.1231(3) 0.0293(10) Uani 1 1 d . . .
C6 C 1.1103(5) 0.2562(4) 0.1893(4) 0.0388(12) Uani 1 1 d . . .
H6 H 1.1665 0.2695 0.2586 0.047 Uiso 1 1 calc R . .
C7 C 0.8445(5) 0.2009(4) -0.1184(4) 0.0332(11) Uani 1 1 d . . .
H7A H 0.8993 0.2395 -0.1526 0.040 Uiso 1 1 calc R . .
H7B H 0.8038 0.1207 -0.1640 0.040 Uiso 1 1 calc R . .
C8 C 0.6221(5) 0.1876(3) -0.0644(3) 0.0267(9) Uani 1 1 d . . .
H8A H 0.6325 0.1145 -0.0720 0.032 Uiso 1 1 calc R . .
H8B H 0.5206 0.1751 -0.1058 0.032 Uiso 1 1 calc R . .
C9 C 0.6540(5) 0.2579(3) 0.0511(4) 0.0337(11) Uani 1 1 d . . .
H9A H 0.7600 0.2987 0.0854 0.040 Uiso 1 1 calc R . .
H9B H 0.6032 0.3132 0.0559 0.040 Uiso 1 1 calc R . .
C10 C 0.7257(5) 0.1844(4) 0.1904(4) 0.0335(10) Uani 1 1 d . . .
H10A H 0.7093 0.2099 0.2583 0.040 Uiso 1 1 calc R . .
H10B H 0.8200 0.2354 0.1987 0.040 Uiso 1 1 calc R . .
C11 C 0.7340(5) 0.0674(3) 0.1634(4) 0.0297(10) Uani 1 1 d . . .
H11A H 0.6601 0.0231 0.1822 0.036 Uiso 1 1 calc R . .
H11B H 0.7132 0.0305 0.0870 0.036 Uiso 1 1 calc R . .
C12 C 0.9823(5) 0.0600(4) 0.1617(4) 0.0351(12) Uani 1 1 d . . .
H12A H 0.9388 -0.0128 0.1011 0.042 Uiso 1 1 calc R . .
H12B H 1.0751 0.0615 0.2073 0.042 Uiso 1 1 calc R . .
C13 C 0.8896(5) -0.0953(3) 0.2841(3) 0.0265(10) Uani 1 1 d . . .
C14 C 0.8062(5) -0.1689(4) 0.1821(4) 0.0335(11) Uani 1 1 d . . .
H14 H 0.7600 -0.1426 0.1335 0.040 Uiso 1 1 calc R . .
C15 C 0.7898(5) -0.2799(4) 0.1505(4) 0.0405(12) Uani 1 1 d . . .
H15 H 0.7318 -0.3295 0.0803 0.049 Uiso 1 1 calc R . .
C16 C 0.8559(6) -0.3198(4) 0.2189(5) 0.0447(14) Uani 1 1 d . . .
C17 C 0.9378(6) -0.2464(4) 0.3219(5) 0.0451(13) Uani 1 1 d . . .
H17 H 0.9807 -0.2741 0.3704 0.054 Uiso 1 1 calc R . .
C18 C 0.9589(5) -0.1325(4) 0.3563(4) 0.0325(10) Uani 1 1 d . . .
H18 H 1.0181 -0.0825 0.4261 0.039 Uiso 1 1 calc R . .
C19 C 0.8440(7) -0.4410(4) 0.1817(6) 0.071(2) Uani 1 1 d . . .
H19A H 0.7629 -0.4836 0.1149 0.106 Uiso 1 1 calc R . .
H19B H 0.8262 -0.4691 0.2341 0.106 Uiso 1 1 calc R . .
H19C H 0.9350 -0.4487 0.1718 0.106 Uiso 1 1 calc R . .
C20 C 0.5021(4) 0.3217(3) 0.2370(3) 0.0256(9) Uani 1 1 d . . .
C21 C 0.5017(5) 0.4150(3) 0.2149(4) 0.0317(10) Uani 1 1 d . . .
H21 H 0.4647 0.4072 0.1444 0.038 Uiso 1 1 calc R . .
C22 C 0.5549(5) 0.5176(4) 0.2953(4) 0.0387(12) Uani 1 1 d . . .
H22 H 0.5554 0.5807 0.2793 0.046 Uiso 1 1 calc R . .
C23 C 0.6087(6) 0.5326(4) 0.4002(4) 0.0434(12) Uani 1 1 d . . .
C24 C 0.6035(6) 0.4371(4) 0.4202(4) 0.0472(13) Uani 1 1 d . . .
H24 H 0.6374 0.4443 0.4908 0.057 Uiso 1 1 calc R . .
C25 C 0.5503(5) 0.3326(4) 0.3398(3) 0.0322(10) Uani 1 1 d . . .
H25 H 0.5470 0.2689 0.3552 0.039 Uiso 1 1 calc R . .
C26 C 0.6730(8) 0.6457(5) 0.4866(5) 0.0702(18) Uani 1 1 d . . .
H26A H 0.6934 0.6394 0.5544 0.105 Uiso 1 1 calc R . .
H26B H 0.6040 0.6862 0.4803 0.105 Uiso 1 1 calc R . .
H26C H 0.7639 0.6858 0.4817 0.105 Uiso 1 1 calc R . .
C27 C 0.5997(5) 0.2505(3) -0.2928(3) 0.0263(9) Uani 1 1 d . . .
C28 C 0.6803(5) 0.2485(4) -0.3598(4) 0.0320(10) Uani 1 1 d . . .
H28 H 0.7805 0.2924 -0.3326 0.038 Uiso 1 1 calc R . .
C29 C 0.6142(5) 0.1824(4) -0.4657(4) 0.0346(11) Uani 1 1 d . . .
H29 H 0.6701 0.1810 -0.5107 0.042 Uiso 1 1 calc R . .
C30 C 0.4675(6) 0.1179(4) -0.5079(4) 0.0364(11) Uani 1 1 d . . .
C31 C 0.3895(5) 0.1212(4) -0.4397(4) 0.0387(12) Uani 1 1 d . . .
H31 H 0.2894 0.0772 -0.4670 0.046 Uiso 1 1 calc R . .
C32 C 0.4531(5) 0.1868(4) -0.3335(4) 0.0342(11) Uani 1 1 d . . .
H32 H 0.3970 0.1881 -0.2887 0.041 Uiso 1 1 calc R . .
C33 C 0.3947(6) 0.0491(4) -0.6230(4) 0.0458(13) Uani 1 1 d . . .
H33A H 0.3326 -0.0240 -0.6342 0.069 Uiso 1 1 calc R . .
H33B H 0.4689 0.0405 -0.6556 0.069 Uiso 1 1 calc R . .
H33C H 0.3349 0.0859 -0.6547 0.069 Uiso 1 1 calc R . .
Cl2S Cl 1.0479(8) -0.3527(4) 0.5298(4) 0.0648(16) Uani 0.33 1 d P . .
Cl1S Cl 1.0417(5) -0.5307(4) 0.3571(4) 0.0671(12) Uani 0.33 1 d P . .
Cl3S Cl 0.9591(9) -0.5860(10) 0.5080(13) 0.194(7) Uani 0.33 1 d P . .
C1S C 0.9754(19) -0.4859(14) 0.4519(13) 0.042(4) Uani 0.33 1 d PU . .

loop_
_atom_site_aniso_label
_atom_site_aniso_U_11
_atom_site_aniso_U_22
_atom_site_aniso_U_33
_atom_site_aniso_U_23
_atom_site_aniso_U_13
_atom_site_aniso_U_12
S1 0.0389(7) 0.0280(6) 0.0231(6) 0.0093(5) 0.0126(5) 0.0112(5)
S2 0.0269(6) 0.0255(6) 0.0225(6) 0.0064(5) 0.0097(5) 0.0077(5)
S3 0.0342(7) 0.0268(6) 0.0245(6) 0.0103(5) 0.0088(5) 0.0078(5)
O1 0.041(2) 0.0344(19) 0.034(2) 0.0086(17) -0.0027(17) -0.0018(15)
O2 0.052(2) 0.0396(19) 0.039(2) 0.0155(17) 0.0294(19) 0.0217(17)
O3 0.044(2) 0.0250(16) 0.0356(19) 0.0097(16) 0.0208(17) 0.0030(14)
O4 0.0309(19) 0.049(2) 0.0282(19) 0.0079(17) 0.0025(16) 0.0161(16)
O5 0.046(2) 0.0371(18) 0.0241(18) 0.0067(16) 0.0108(17) 0.0207(16)
O6 0.041(2) 0.0321(18) 0.035(2) 0.0130(16) 0.0059(17) -0.0017(14)
N1 0.034(2) 0.039(2) 0.036(2) 0.022(2) 0.020(2) 0.0231(19)
N2 0.031(2) 0.0256(19) 0.030(2) 0.0106(18) 0.0163(18) 0.0128(16)
N3 0.033(2) 0.035(2) 0.027(2) 0.0174(19) 0.0151(19) 0.0148(18)
C1 0.026(3) 0.043(3) 0.042(3) 0.014(3) 0.006(2) 0.001(2)
C2 0.030(3) 0.034(3) 0.036(3) 0.016(2) 0.013(2) 0.009(2)
C3 0.029(3) 0.033(2) 0.026(2) 0.013(2) 0.015(2) 0.012(2)
C4 0.028(2) 0.026(2) 0.026(2) 0.007(2) 0.015(2) 0.0097(19)
C5 0.031(3) 0.042(3) 0.028(3) 0.019(2) 0.018(2) 0.021(2)
C6 0.024(3) 0.061(3) 0.026(3) 0.016(3) 0.006(2) 0.009(2)
C7 0.033(3) 0.046(3) 0.026(3) 0.017(2) 0.013(2) 0.015(2)
C8 0.026(2) 0.028(2) 0.029(2) 0.014(2) 0.010(2) 0.0079(19)
C9 0.044(3) 0.026(2) 0.035(3) 0.011(2) 0.023(2) 0.009(2)
C10 0.029(3) 0.034(3) 0.031(3) 0.006(2) 0.007(2) 0.014(2)
C11 0.032(3) 0.026(2) 0.033(3) 0.010(2) 0.015(2) 0.013(2)
C12 0.041(3) 0.047(3) 0.039(3) 0.025(3) 0.025(3) 0.028(2)
C13 0.025(3) 0.031(2) 0.026(2) 0.011(2) 0.012(2) 0.010(2)
C14 0.027(3) 0.040(3) 0.026(3) 0.009(2) 0.007(2) 0.008(2)
C15 0.035(3) 0.035(3) 0.042(3) 0.006(3) 0.018(3) 0.004(2)
C16 0.040(3) 0.027(3) 0.071(4) 0.013(3) 0.038(3) 0.006(2)
C17 0.049(3) 0.044(3) 0.060(4) 0.031(3) 0.026(3) 0.024(3)
C18 0.030(3) 0.035(3) 0.032(3) 0.016(2) 0.009(2) 0.009(2)
C19 0.071(4) 0.032(3) 0.121(6) 0.026(4) 0.059(5) 0.016(3)
C20 0.017(2) 0.025(2) 0.029(3) 0.004(2) 0.008(2) 0.0056(18)
C21 0.028(3) 0.030(3) 0.036(3) 0.009(2) 0.011(2) 0.013(2)
C22 0.038(3) 0.031(3) 0.048(3) 0.014(3) 0.016(3) 0.014(2)
C23 0.046(3) 0.027(3) 0.047(3) 0.003(3) 0.013(3) 0.014(2)
C24 0.062(4) 0.044(3) 0.028(3) 0.006(3) 0.013(3) 0.019(3)
C25 0.039(3) 0.028(3) 0.024(3) 0.005(2) 0.009(2) 0.011(2)
C26 0.084(5) 0.038(3) 0.064(4) 0.002(3) 0.017(4) 0.012(3)
C27 0.032(3) 0.026(2) 0.022(2) 0.011(2) 0.009(2) 0.0100(19)
C28 0.030(3) 0.033(2) 0.033(3) 0.013(2) 0.013(2) 0.009(2)
C29 0.040(3) 0.043(3) 0.030(3) 0.018(2) 0.019(2) 0.019(2)
C30 0.054(3) 0.029(2) 0.028(3) 0.013(2) 0.012(2) 0.016(2)
C31 0.039(3) 0.039(3) 0.027(3) 0.012(3) 0.007(2) 0.002(2)
C32 0.035(3) 0.039(3) 0.027(3) 0.013(2) 0.014(2) 0.007(2)
C33 0.063(4) 0.038(3) 0.029(3) 0.012(3) 0.009(3) 0.013(3)
Cl2S 0.092(4) 0.044(3) 0.042(3) 0.012(3) -0.005(3) 0.033(3)
Cl1S 0.048(3) 0.063(3) 0.065(3) -0.003(3) 0.005(2) 0.030(2)
Cl3S 0.078(5) 0.157(9) 0.354(18) 0.219(12) -0.035(9) -0.002(7)
C1S 0.037(5) 0.039(5) 0.047(6) 0.005(4) 0.014(4) 0.027(4)

loop_
_atom_type_symbol
_atom_type_description
_atom_type_scat_dispersion_real
_atom_type_scat_dispersion_imag
_atom_type_scat_source
C C 0.0033 0.0016 'International Tables Vol C Tables 4.2.6.8 and 6.1.1.4'
H H 0.0000 0.0000 'International Tables Vol C Tables 4.2.6.8 and 6.1.1.4'
N N 0.0061 0.0033 'International Tables Vol C Tables 4.2.6.8 and 6.1.1.4'
O O 0.0106 0.0060 'International Tables Vol C Tables 4.2.6.8 and 6.1.1.4'
S S 0.1246 0.1234 'International Tables Vol C Tables 4.2.6.8 and 6.1.1.4'
Cl Cl 0.1484 0.1585 'International Tables Vol C Tables 4.2.6.8 and 6.1.1.4'

loop_
_geom_angle_atom_site_label_1
_geom_angle_atom_site_label_2
_geom_angle_atom_site_label_3
_geom_angle
_geom_angle_site_symmetry_1
_geom_angle_site_symmetry_3
_geom_angle_publ_flag
O1 S1 O2 119.4(2) . . ?
O1 S1 N1 108.71(18) . . ?
O2 S1 N1 105.96(17) . . ?
O1 S1 C13 106.70(19) . . ?
O2 S1 C13 108.77(18) . . ?
N1 S1 C13 106.70(19) . . ?
O3 S2 O4 120.2(2) . . ?
O3 S2 N2 106.64(17) . . ?
O4 S2 N2 106.15(17) . . ?
O3 S2 C20 108.59(18) . . ?
O4 S2 C20 108.26(19) . . ?
N2 S2 C20 106.16(19) . . ?
O6 S3 O5 120.6(2) . . ?
O6 S3 N3 107.28(18) . . ?
O5 S3 N3 106.12(15) . . ?
O6 S3 C27 106.70(18) . . ?
O5 S3 C27 108.07(19) . . ?
N3 S3 C27 107.47(18) . . ?
C11 N1 C12 116.6(3) . . ?
C11 N1 S1 121.3(2) . . ?
C12 N1 S1 117.8(2) . . ?
C10 N2 C9 115.8(4) . . ?
C10 N2 S2 116.5(3) . . ?
C9 N2 S2 116.9(3) . . ?
C8 N3 C7 116.7(3) . . ?
C8 N3 S3 121.1(3) . . ?
C7 N3 S3 120.5(2) . . ?
C2 C1 C6 119.8(5) . . ?
C1 C2 C3 121.1(4) . . ?
C2 C3 C4 118.4(4) . . ?
C2 C3 C7 121.3(4) . . ?
C4 C3 C7 120.1(4) . . ?
C5 C4 C3 120.8(4) . . ?
C6 C5 C4 119.2(4) . . ?
C6 C5 C12 121.3(4) . . ?
C4 C5 C12 119.3(4) . . ?
C5 C6 C1 120.6(4) . . ?
N3 C7 C3 109.3(3) . . ?
N3 C8 C9 109.9(3) . . ?
N2 C9 C8 112.3(3) . . ?
N2 C10 C11 112.2(4) . . ?
N1 C11 C10 109.4(4) . . ?
N1 C12 C5 110.5(3) . . ?
C14 C13 C18 120.4(4) . . ?
C14 C13 S1 121.0(3) . . ?
C18 C13 S1 118.6(4) . . ?
C15 C14 C13 120.5(4) . . ?
C16 C15 C14 120.9(5) . . ?
C15 C16 C17 118.7(4) . . ?
C15 C16 C19 120.4(6) . . ?
C17 C16 C19 120.8(5) . . ?
C16 C17 C18 121.8(4) . . ?
C13 C18 C17 117.6(5) . . ?
C25 C20 C21 120.1(4) . . ?
C25 C20 S2 120.1(3) . . ?
C21 C20 S2 119.6(3) . . ?
C22 C21 C20 119.7(4) . . ?
C21 C22 C23 122.0(4) . . ?
C22 C23 C24 117.1(5) . . ?
C22 C23 C26 121.2(4) . . ?
C24 C23 C26 121.7(5) . . ?
C25 C24 C23 121.7(5) . . ?
C20 C25 C24 119.4(4) . . ?
C32 C27 C28 119.7(4) . . ?
C32 C27 S3 119.9(3) . . ?
C28 C27 S3 120.4(3) . . ?
C29 C28 C27 119.9(4) . . ?
C28 C29 C30 121.3(4) . . ?
C31 C30 C29 117.7(5) . . ?
C31 C30 C33 120.9(5) . . ?
C29 C30 C33 121.4(4) . . ?
C32 C31 C30 122.1(4) . . ?
C31 C32 C27 119.3(4) . . ?
Cl3S Cl2S C1S 19.7(11) 2_746 . ?
Cl3S Cl2S C1S 45.7(10) 2_746 2_746 ?
C1S Cl2S C1S 43.4(9) . 2_746 ?
C1S Cl1S Cl3S 26.2(7) . 2_746 ?
Cl2S Cl3S C1S 143(2) 2_746 2_746 ?
Cl2S Cl3S C1S 115.4(17) 2_746 . ?
C1S Cl3S C1S 60.1(14) 2_746 . ?
Cl2S Cl3S Cl1S 154.5(12) 2_746 2_746 ?
C1S Cl3S Cl1S 51.7(14) 2_746 2_746 ?
C1S Cl3S Cl1S 89.9(7) . 2_746 ?
Cl2S Cl3S Cl3S 129(2) 2_746 2_746 ?
C1S Cl3S Cl3S 40.3(10) 2_746 2_746 ?
C1S Cl3S Cl3S 19.8(6) . 2_746 ?
Cl1S Cl3S Cl3S 75.9(8) 2_746 2_746 ?
Cl3S C1S C1S 88.3(19) 2_746 2_746 ?
Cl3S C1S Cl2S 16.9(11) 2_746 . ?
C1S C1S Cl2S 89.3(15) 2_746 . ?
Cl3S C1S Cl1S 102.2(18) 2_746 . ?
C1S C1S Cl1S 116.6(12) 2_746 . ?
Cl2S C1S Cl1S 116.6(10) . . ?
Cl3S C1S Cl3S 119.9(14) 2_746 . ?
C1S C1S Cl3S 31.6(8) 2_746 . ?
Cl2S C1S Cl3S 119.4(11) . . ?
Cl1S C1S Cl3S 106.1(10) . . ?
Cl3S C1S Cl2S 133.0(15) 2_746 2_746 ?
C1S C1S Cl2S 47.3(10) 2_746 2_746 ?
Cl2S C1S Cl2S 136.6(9) . 2_746 ?
Cl1S C1S Cl2S 88.8(6) . 2_746 ?
Cl3S C1S Cl2S 18.9(7) . 2_746 ?

loop_
_geom_bond_atom_site_label_1
_geom_bond_atom_site_label_2
_geom_bond_distance
_geom_bond_site_symmetry_2
_geom_bond_publ_flag
S1 O1 1.434(3) . ?
S1 O2 1.438(3) . ?
S1 N1 1.619(3) . ?
S1 C13 1.769(4) . ?
S2 O3 1.425(3) . ?
S2 O4 1.433(3) . ?
S2 N2 1.631(3) . ?
S2 C20 1.762(4) . ?
S3 O6 1.428(3) . ?
S3 O5 1.430(3) . ?
S3 N3 1.621(3) . ?
S3 C27 1.756(4) . ?
N1 C11 1.472(5) . ?
N1 C12 1.493(5) . ?
N2 C10 1.492(6) . ?
N2 C9 1.494(4) . ?
N3 C8 1.476(4) . ?
N3 C7 1.487(5) . ?
C1 C2 1.379(7) . ?
C1 C6 1.389(6) . ?
C2 C3 1.389(6) . ?
C3 C4 1.408(5) . ?
C3 C7 1.501(6) . ?
C4 C5 1.390(6) . ?
C5 C6 1.388(7) . ?
C5 C12 1.505(5) . ?
C8 C9 1.528(6) . ?
C10 C11 1.528(6) . ?
C13 C14 1.383(6) . ?
C13 C18 1.397(6) . ?
C14 C15 1.377(6) . ?
C15 C16 1.372(7) . ?
C16 C17 1.390(8) . ?
C16 C19 1.515(7) . ?
C17 C18 1.403(6) . ?
C20 C25 1.381(6) . ?
C20 C21 1.397(5) . ?
C21 C22 1.367(7) . ?
C22 C23 1.397(7) . ?
C23 C24 1.403(6) . ?
C23 C26 1.492(8) . ?
C24 C25 1.384(7) . ?
C27 C32 1.388(6) . ?
C27 C28 1.396(5) . ?
C28 C29 1.381(7) . ?
C29 C30 1.391(7) . ?
C30 C31 1.389(6) . ?
C30 C33 1.494(7) . ?
C31 C32 1.383(7) . ?
Cl2S Cl3S 0.806(15) 2_746 ?
Cl2S C1S 1.651(17) . ?
Cl2S C1S 2.247(17) 2_746 ?
Cl1S C1S 1.659(14) . ?
Cl1S Cl3S 2.068(19) 2_746 ?
Cl3S Cl2S 0.806(15) 2_746 ?
Cl3S C1S 0.934(19) 2_746 ?
Cl3S C1S 1.780(16) . ?
Cl3S Cl1S 2.068(19) 2_746 ?
Cl3S Cl3S 2.387(12) 2_746 ?
C1S Cl3S 0.934(19) 2_746 ?
C1S C1S 1.54(3) 2_746 ?
C1S Cl2S 2.247(17) 2_746 ?

loop_
_geom_torsion_atom_site_label_1
_geom_torsion_atom_site_label_2
_geom_torsion_atom_site_label_3
_geom_torsion_atom_site_label_4
_geom_torsion
_geom_torsion_site_symmetry_1
_geom_torsion_site_symmetry_2
_geom_torsion_site_symmetry_3
_geom_torsion_site_symmetry_4
_geom_torsion_publ_flag
O1 S1 N1 C11 -153.4(3) . . . . ?
O2 S1 N1 C11 -23.9(4) . . . . ?
C13 S1 N1 C11 91.9(3) . . . . ?
O1 S1 N1 C12 50.7(4) . . . . ?
O2 S1 N1 C12 -179.8(3) . . . . ?
C13 S1 N1 C12 -64.0(4) . . . . ?
O3 S2 N2 C10 -47.4(3) . . . . ?
O4 S2 N2 C10 -176.6(3) . . . . ?
C20 S2 N2 C10 68.3(3) . . . . ?
O3 S2 N2 C9 169.8(3) . . . . ?
O4 S2 N2 C9 40.5(4) . . . . ?
C20 S2 N2 C9 -74.6(3) . . . . ?
O6 S3 N3 C8 153.4(3) . . . . ?
O5 S3 N3 C8 23.3(4) . . . . ?
C27 S3 N3 C8 -92.1(3) . . . . ?
O6 S3 N3 C7 -42.1(4) . . . . ?
O5 S3 N3 C7 -172.2(4) . . . . ?
C27 S3 N3 C7 72.4(4) . . . . ?
C6 C1 C2 C3 -0.8(6) . . . . ?
C1 C2 C3 C4 -0.6(6) . . . . ?
C1 C2 C3 C7 174.2(4) . . . . ?
C2 C3 C4 C5 1.8(6) . . . . ?
C7 C3 C4 C5 -173.0(3) . . . . ?
C3 C4 C5 C6 -1.7(6) . . . . ?
C3 C4 C5 C12 173.1(3) . . . . ?
C4 C5 C6 C1 0.3(6) . . . . ?
C12 C5 C6 C1 -174.3(4) . . . . ?
C2 C1 C6 C5 0.9(7) . . . . ?
C8 N3 C7 C3 -65.7(5) . . . . ?
S3 N3 C7 C3 129.2(3) . . . . ?
C2 C3 C7 N3 -76.5(5) . . . . ?
C4 C3 C7 N3 98.2(4) . . . . ?
C7 N3 C8 C9 104.4(4) . . . . ?
S3 N3 C8 C9 -90.6(4) . . . . ?
C10 N2 C9 C8 113.0(4) . . . . ?
S2 N2 C9 C8 -103.9(4) . . . . ?
N3 C8 C9 N2 -154.4(3) . . . . ?
C9 N2 C10 C11 -115.4(4) . . . . ?
S2 N2 C10 C11 101.3(3) . . . . ?
C12 N1 C11 C10 -101.9(4) . . . . ?
S1 N1 C11 C10 102.0(3) . . . . ?
N2 C10 C11 N1 158.3(3) . . . . ?
C11 N1 C12 C5 62.4(5) . . . . ?
S1 N1 C12 C5 -140.6(3) . . . . ?
C6 C5 C12 N1 78.8(5) . . . . ?
C4 C5 C12 N1 -95.8(4) . . . . ?
O1 S1 C13 C14 -139.1(3) . . . . ?
O2 S1 C13 C14 90.9(3) . . . . ?
N1 S1 C13 C14 -23.0(4) . . . . ?
O1 S1 C13 C18 40.8(3) . . . . ?
O2 S1 C13 C18 -89.2(4) . . . . ?
N1 S1 C13 C18 156.9(3) . . . . ?
C18 C13 C14 C15 0.3(6) . . . . ?
S1 C13 C14 C15 -179.8(3) . . . . ?
C13 C14 C15 C16 -0.3(6) . . . . ?
C14 C15 C16 C17 1.4(6) . . . . ?
C14 C15 C16 C19 -176.6(4) . . . . ?
C15 C16 C17 C18 -2.5(7) . . . . ?
C19 C16 C17 C18 175.5(4) . . . . ?
C14 C13 C18 C17 -1.3(6) . . . . ?
S1 C13 C18 C17 178.8(3) . . . . ?
C16 C17 C18 C13 2.4(6) . . . . ?
O3 S2 C20 C25 24.1(4) . . . . ?
O4 S2 C20 C25 156.2(3) . . . . ?
N2 S2 C20 C25 -90.2(4) . . . . ?
O3 S2 C20 C21 -161.8(3) . . . . ?
O4 S2 C20 C21 -29.7(4) . . . . ?
N2 S2 C20 C21 83.9(3) . . . . ?
C25 C20 C21 C22 2.7(6) . . . . ?
S2 C20 C21 C22 -171.4(3) . . . . ?
C20 C21 C22 C23 -0.8(6) . . . . ?
C21 C22 C23 C24 -1.1(7) . . . . ?
C21 C22 C23 C26 177.0(5) . . . . ?
C22 C23 C24 C25 1.2(7) . . . . ?
C26 C23 C24 C25 -176.9(5) . . . . ?
C21 C20 C25 C24 -2.6(6) . . . . ?
S2 C20 C25 C24 171.5(4) . . . . ?
C23 C24 C25 C20 0.6(7) . . . . ?
O6 S3 C27 C32 -164.9(3) . . . . ?
O5 S3 C27 C32 -33.9(4) . . . . ?
N3 S3 C27 C32 80.3(3) . . . . ?
O6 S3 C27 C28 17.9(4) . . . . ?
O5 S3 C27 C28 149.0(3) . . . . ?
N3 S3 C27 C28 -96.9(3) . . . . ?
C32 C27 C28 C29 -0.6(6) . . . . ?
S3 C27 C28 C29 176.6(3) . . . . ?
C27 C28 C29 C30 0.5(6) . . . . ?
C28 C29 C30 C31 -0.6(6) . . . . ?
C28 C29 C30 C33 178.0(4) . . . . ?
C29 C30 C31 C32 0.6(6) . . . . ?
C33 C30 C31 C32 -178.0(4) . . . . ?
C30 C31 C32 C27 -0.7(6) . . . . ?
C28 C27 C32 C31 0.6(6) . . . . ?
S3 C27 C32 C31 -176.5(3) . . . . ?
C1S Cl2S C1S Cl3S -86(3) 2_746 . . 2_746 ?
Cl3S Cl2S C1S C1S 86(3) 2_746 . . 2_746 ?
Cl3S Cl2S C1S Cl1S -33(3) 2_746 . . . ?
C1S Cl2S C1S Cl1S -119.6(17) 2_746 . . . ?
Cl3S Cl2S C1S Cl3S 96(4) 2_746 . . . ?
C1S Cl2S C1S Cl3S 10.1(6) 2_746 . . . ?
Cl3S Cl2S C1S Cl2S 86(3) 2_746 . . 2_746 ?
C1S Cl2S C1S Cl2S 0.000(1) 2_746 . . 2_746 ?
Cl3S Cl1S C1S C1S -94(2) 2_746 . . 2_746 ?
Cl3S Cl1S C1S Cl2S 9.4(7) 2_746 . . . ?
Cl3S Cl1S C1S Cl3S -126.4(17) 2_746 . . . ?
Cl3S Cl1S C1S Cl2S -133.9(16) 2_746 . . 2_746 ?
Cl2S Cl3S C1S Cl3S -139(2) 2_746 . . 2_746 ?
C1S Cl3S C1S Cl3S 0.000(3) 2_746 . . 2_746 ?
Cl1S Cl3S C1S Cl3S 44.4(15) 2_746 . . 2_746 ?
Cl2S Cl3S C1S C1S -139(2) 2_746 . . 2_746 ?
Cl1S Cl3S C1S C1S 44.4(15) 2_746 . . 2_746 ?
Cl3S Cl3S C1S C1S 0.000(7) 2_746 . . 2_746 ?
Cl2S Cl3S C1S Cl2S -158.2(11) 2_746 . . . ?
C1S Cl3S C1S Cl2S -19.5(13) 2_746 . . . ?
Cl1S Cl3S C1S Cl2S 24.9(9) 2_746 . . . ?
Cl3S Cl3S C1S Cl2S -19.5(13) 2_746 . . . ?
Cl2S Cl3S C1S Cl1S -23.9(16) 2_746 . . . ?
C1S Cl3S C1S Cl1S 115(2) 2_746 . . . ?
Cl1S Cl3S C1S Cl1S 159.2(9) 2_746 . . . ?
Cl3S Cl3S C1S Cl1S 115(2) 2_746 . . . ?
C1S Cl3S C1S Cl2S 139(2) 2_746 . . 2_746 ?
Cl1S Cl3S C1S Cl2S -176.9(14) 2_746 . . 2_746 ?
Cl3S Cl3S C1S Cl2S 139(2) 2_746 . . 2_746 ?
